data_4082979
loop_
_publ_author_name
'Lake, Benjamin R. M.'
'Willans, Charlotte E.'

_publ_section_title
;
 Remarkable Stability of Copper(II)--N-Heterocyclic Carbene Complexes Void
 of an Anionic Tether
;
_journal_issue 8
_journal_name_full Organometallics
_journal_page_first 2027
_journal_paper_doi 10.1021/om500178e
_journal_volume 33
_journal_year 2014
_chemical_formula_moiety 'C24 H26 Br Cu N6, Br2 Cu'
_chemical_formula_sum 'C24 H26 Br3 Cu2 N6'
_chemical_formula_weight 765.32
_chemical_name_systematic
; 
 ? 
;
_space_group_IT_number 14
_symmetry_cell_setting monoclinic
_symmetry_space_group_name_Hall '-P 2yn'
_symmetry_space_group_name_H-M 'P 1 21/n 1'
_atom_sites_solution_hydrogens geom
_atom_sites_solution_primary direct
_atom_sites_solution_secondary difmap
_audit_creation_method SHELXL-97
_cell_angle_alpha 90.00
_cell_angle_beta 102.622(4)
_cell_angle_gamma 90.00
_cell_formula_units_Z 4
_cell_length_a 14.6616(6)
_cell_length_b 12.1029(4)
_cell_length_c 15.9899(6)
_cell_measurement_reflns_used 3391
_cell_measurement_temperature 100.01(10)
_cell_measurement_theta_max 29.5340
_cell_measurement_theta_min 2.1210
_cell_volume 2768.80(18)
_computing_cell_refinement
;
CrysAlisPro, Agilent Technologies,
Version 1.171.36.28e (release 10-06-2013 CrysAlis171 .NET)
(compiled Jun 10 2013,11:58:50)
;
_computing_data_collection
;
CrysAlisPro, Agilent Technologies,
Version 1.171.36.28e (release 10-06-2013 CrysAlis171 .NET)
(compiled Jun 10 2013,11:58:50)
;
_computing_data_reduction
;
CrysAlisPro, Agilent Technologies,
Version 1.171.36.28e (release 10-06-2013 CrysAlis171 .NET)
(compiled Jun 10 2013,11:58:50)
;
_computing_molecular_graphics 'ORTEP-III Version 1.08 (Farrugia, 2005)'
_computing_publication_material
;
enCIFer: A program for viewing, editing and visualising CIFs.
F. H. Allen, O. Johnson, G. P. Shields, B. R. Smith, M. Towler,
J. Applied Cryst., 37, 331-334, 2004
;
_computing_structure_refinement
;
SHELXS-97 (Sheldrick, G. M.    Acta Cryst. (2008). A64, 112)
XSeed (L.J.Barbour, J.Supramol. Chem., 2003, 1, 189.)
;
_computing_structure_solution
;
SHELXS-97 (Sheldrick, G. M.    Acta Cryst. (2008). A64, 112)
XSeed (L.J.Barbour, J.Supramol. Chem., 2003, 1, 189.)
;
_diffrn_ambient_temperature 100.01(10)
_diffrn_detector_area_resol_mean 5.3095
_diffrn_measured_fraction_theta_full 0.992
_diffrn_measured_fraction_theta_max 0.992
_diffrn_measurement_device_type 'SuperNova, Dual, Cu at zero, Atlas'
_diffrn_measurement_method '\w scans'
_diffrn_radiation_monochromator mirror
_diffrn_radiation_source 'SuperNova (Mo) X-ray Source'
_diffrn_radiation_type MoK\a
_diffrn_radiation_wavelength 0.71073
_diffrn_reflns_av_R_equivalents 0.0349
_diffrn_reflns_av_sigmaI/netI 0.0641
_diffrn_reflns_limit_h_max 12
_diffrn_reflns_limit_h_min -19
_diffrn_reflns_limit_k_max 15
_diffrn_reflns_limit_k_min -15
_diffrn_reflns_limit_l_max 21
_diffrn_reflns_limit_l_min -16
_diffrn_reflns_number 12551
_diffrn_reflns_theta_full 28.28
_diffrn_reflns_theta_max 28.28
_diffrn_reflns_theta_min 1.71
_diffrn_standards_decay_% 0
_diffrn_standards_interval_count 0
_diffrn_standards_interval_time 0
_diffrn_standards_number 0
_exptl_absorpt_coefficient_mu 5.890
_exptl_absorpt_correction_T_max 0.8431
_exptl_absorpt_correction_T_min 0.3444
_exptl_absorpt_correction_type multi-scan
_exptl_absorpt_process_details
;
CrysAlisPro, Agilent Technologies,
Version 1.171.36.28e (release 10-06-2013 CrysAlis171 .NET)
(compiled Jun 10 2013,11:58:50)
Empirical absorption correction using spherical harmonics,
 implemented in SCALE3 ABSPACK scaling algorithm.
;
_exptl_crystal_colour blue
_exptl_crystal_density_diffrn 1.836
_exptl_crystal_density_method 'not measured'
_exptl_crystal_description fragment
_exptl_crystal_F_000 1500
_exptl_crystal_size_max 0.23
_exptl_crystal_size_mid 0.07
_exptl_crystal_size_min 0.03
_refine_diff_density_max 1.342
_refine_diff_density_min -2.468
_refine_diff_density_rms 0.185
_refine_ls_extinction_method none
_refine_ls_goodness_of_fit_ref 1.034
_refine_ls_hydrogen_treatment constr
_refine_ls_matrix_type full
_refine_ls_number_parameters 318
_refine_ls_number_reflns 6821
_refine_ls_number_restraints 0
_refine_ls_restrained_S_all 1.034
_refine_ls_R_factor_all 0.0943
_refine_ls_R_factor_gt 0.0577
_refine_ls_shift/su_max 0.000
_refine_ls_shift/su_mean 0.000
_refine_ls_structure_factor_coef Fsqd
_refine_ls_weighting_details 'calc w=1/[\s^2^(Fo^2^)+(0.0694P)^2^+17.0479P] where P=(Fo^2^+2Fc^2^)/3'
_refine_ls_weighting_scheme calc
_refine_ls_wR_factor_gt 0.1433
_refine_ls_wR_factor_ref 0.1661
_reflns_number_gt 4706
_reflns_number_total 6821
_reflns_threshold_expression >2sigma(I)
_cod_data_source_file om500178e_si_002.cif
_cod_data_source_block Complex4c
_cod_depositor_comments 'Adding full bibliography for 4082971--4082988.cif.'
_cod_original_sg_symbol_H-M 'P 21/n'
_cod_database_code 4082979

loop_
_symmetry_equiv_pos_as_xyz
'x, y, z'
'-x+1/2, y+1/2, -z+1/2'
'-x, -y, -z'
'x-1/2, -y-1/2, z-1/2'

loop_
_atom_site_label
_atom_site_type_symbol
_atom_site_fract_x
_atom_site_fract_y
_atom_site_fract_z
_atom_site_U_iso_or_equiv
_atom_site_adp_type
_atom_site_occupancy
_atom_site_symmetry_multiplicity
_atom_site_calc_flag
_atom_site_refinement_flags
Br1 Br 0.73718(5) 0.33096(5) 0.11611(4) 0.02868(19) Uani 1 1 d .
Br2 Br 0.33856(5) 0.16347(6) 0.06260(5) 0.03198(19) Uani 1 1 d .
Br3 Br 0.09932(5) 0.16761(6) 0.18456(4) 0.02889(18) Uani 1 1 d .
Cu1 Cu 0.73136(5) 0.53785(6) 0.11762(4) 0.01540(17) Uani 1 1 d .
Cu2 Cu 0.22420(5) 0.16221(6) 0.12923(5) 0.02043(19) Uani 1 1 d .
N1 N 0.5768(3) 0.5971(4) -0.0131(3) 0.0133(10) Uani 1 1 d .
N3 N 0.6262(3) 0.6559(4) 0.1259(3) 0.0137(10) Uani 1 1 d .
N4 N 0.8780(3) 0.5947(4) 0.2591(3) 0.0142(10) Uani 1 1 d .
N5 N 0.6587(3) 0.4992(4) -0.0794(3) 0.0149(10) Uani 1 1 d .
N6 N 0.7847(3) 0.5007(4) 0.3159(3) 0.0159(10) Uani 1 1 d .
N26 N 0.8580(3) 0.6331(4) 0.1154(3) 0.0165(10) Uani 1 1 d .
C1 C 0.8822(6) 0.5105(7) -0.1278(6) 0.044(2) Uani 1 1 d .
H1A H 0.9154 0.4755 -0.0771 0.052 Uiso 1 1 calc R
H1B H 0.9148 0.5534 -0.1615 0.052 Uiso 1 1 calc R
C2 C 0.7916(5) 0.4997(6) -0.1511(5) 0.0296(16) Uani 1 1 d .
H2 H 0.7599 0.5356 -0.2021 0.036 Uiso 1 1 calc R
C3 C 0.7347(5) 0.4331(5) -0.1012(4) 0.0223(13) Uani 1 1 d .
H3A H 0.7078 0.3682 -0.1355 0.027 Uiso 1 1 calc R
H3B H 0.7761 0.4058 -0.0478 0.027 Uiso 1 1 calc R
C4 C 0.6598(4) 0.5426(4) -0.0027(4) 0.0142(11) Uani 1 1 d .
C5 C 0.5768(4) 0.5265(5) -0.1380(4) 0.0180(12) Uani 1 1 d .
H5 H 0.5606 0.5049 -0.1965 0.022 Uiso 1 1 calc R
C6 C 0.5252(4) 0.5885(5) -0.0970(4) 0.0172(12) Uani 1 1 d .
H6 H 0.4658 0.6201 -0.1202 0.021 Uiso 1 1 calc R
C7 C 0.5584(4) 0.6615(5) 0.0552(4) 0.0142(11) Uani 1 1 d .
C8 C 0.4782(4) 0.7249(5) 0.0476(4) 0.0148(11) Uani 1 1 d .
H8 H 0.4312 0.7241 -0.0038 0.018 Uiso 1 1 calc R
C9 C 0.4683(4) 0.7893(5) 0.1164(4) 0.0176(12) Uani 1 1 d .
C10 C 0.5407(4) 0.7883(5) 0.1895(4) 0.0184(12) Uani 1 1 d .
H10 H 0.5374 0.8340 0.2371 0.022 Uiso 1 1 calc R
C11 C 0.6170(4) 0.7207(5) 0.1924(4) 0.0174(12) Uani 1 1 d .
H11 H 0.6650 0.7196 0.2430 0.021 Uiso 1 1 calc R
C12 C 0.3830(5) 0.8568(6) 0.1141(4) 0.0248(14) Uani 1 1 d .
H12A H 0.3987 0.9354 0.1127 0.037 Uiso 1 1 calc R
H12B H 0.3586 0.8415 0.1653 0.037 Uiso 1 1 calc R
H12C H 0.3354 0.8381 0.0628 0.037 Uiso 1 1 calc R
C13 C 0.6120(5) 0.5057(6) 0.4317(5) 0.0336(17) Uani 1 1 d .
H13A H 0.6441 0.4562 0.4743 0.040 Uiso 1 1 calc R
H13B H 0.5655 0.5537 0.4443 0.040 Uiso 1 1 calc R
C14 C 0.6321(4) 0.5076(6) 0.3549(4) 0.0255(14) Uani 1 1 d .
H14 H 0.5989 0.5579 0.3136 0.031 Uiso 1 1 calc R
C15 C 0.7042(4) 0.4351(5) 0.3294(4) 0.0213(13) Uani 1 1 d .
H15A H 0.7260 0.3795 0.3748 0.026 Uiso 1 1 calc R
H15B H 0.6759 0.3952 0.2759 0.026 Uiso 1 1 calc R
C16 C 0.7945(4) 0.5408(5) 0.2406(4) 0.0169(12) Uani 1 1 d .
C17 C 0.8600(4) 0.5287(5) 0.3810(4) 0.0176(12) Uani 1 1 d .
H17 H 0.8681 0.5099 0.4399 0.021 Uiso 1 1 calc R
C18 C 0.9195(4) 0.5877(5) 0.3455(4) 0.0187(13) Uani 1 1 d .
H18 H 0.9778 0.6181 0.3737 0.022 Uiso 1 1 calc R
C19 C 0.9129(4) 0.6467(5) 0.1927(4) 0.0138(11) Uani 1 1 d .
C20 C 0.9960(4) 0.7043(5) 0.2087(4) 0.0181(12) Uani 1 1 d .
H20 H 1.0323 0.7119 0.2654 0.022 Uiso 1 1 calc R
C21 C 1.0252(4) 0.7511(5) 0.1394(4) 0.0181(12) Uani 1 1 d .
C22 C 0.9687(4) 0.7373(5) 0.0575(4) 0.0206(13) Uani 1 1 d .
H22 H 0.9869 0.7675 0.0088 0.025 Uiso 1 1 calc R
C23 C 0.8860(4) 0.6790(5) 0.0485(4) 0.0197(13) Uani 1 1 d .
H23 H 0.8473 0.6710 -0.0072 0.024 Uiso 1 1 calc R
C24 C 1.1153(5) 0.8144(6) 0.1517(4) 0.0260(15) Uani 1 1 d .
H24A H 1.1027 0.8934 0.1562 0.039 Uiso 1 1 calc R
H24B H 1.1440 0.8015 0.1027 0.039 Uiso 1 1 calc R
H24C H 1.1579 0.7895 0.2044 0.039 Uiso 1 1 calc R

loop_
_atom_site_aniso_label
_atom_site_aniso_U_11
_atom_site_aniso_U_22
_atom_site_aniso_U_33
_atom_site_aniso_U_23
_atom_site_aniso_U_13
_atom_site_aniso_U_12
Br1 0.0392(4) 0.0160(3) 0.0209(3) 0.0012(3) -0.0151(3) 0.0033(3)
Br2 0.0284(4) 0.0313(4) 0.0347(4) 0.0016(3) 0.0036(3) -0.0001(3)
Br3 0.0321(4) 0.0341(4) 0.0208(3) 0.0045(3) 0.0065(3) 0.0001(3)
Cu1 0.0160(3) 0.0152(4) 0.0119(3) -0.0003(3) -0.0036(3) -0.0014(3)
Cu2 0.0229(4) 0.0198(4) 0.0165(4) 0.0017(3) -0.0002(3) -0.0006(3)
N1 0.013(2) 0.013(2) 0.012(2) 0.0008(19) -0.0015(19) -0.0006(18)
N3 0.013(2) 0.015(2) 0.012(2) 0.0001(19) -0.0013(18) -0.0007(19)
N4 0.013(2) 0.013(2) 0.014(2) -0.0005(19) -0.0040(19) 0.0014(18)
N5 0.016(2) 0.012(2) 0.015(2) -0.0026(19) 0.0011(19) 0.0000(19)
N6 0.015(2) 0.018(3) 0.014(2) -0.001(2) 0.0007(19) -0.003(2)
N26 0.015(2) 0.017(2) 0.016(2) 0.003(2) -0.0017(19) 0.001(2)
C1 0.042(5) 0.033(4) 0.062(6) -0.012(4) 0.025(4) -0.001(4)
C2 0.030(4) 0.028(4) 0.035(4) -0.001(3) 0.017(3) 0.007(3)
C3 0.028(3) 0.017(3) 0.020(3) -0.001(3) 0.000(3) 0.001(3)
C4 0.017(3) 0.008(3) 0.015(3) -0.002(2) -0.001(2) -0.007(2)
C5 0.023(3) 0.019(3) 0.010(3) -0.001(2) -0.003(2) -0.004(2)
C6 0.017(3) 0.022(3) 0.010(3) 0.002(2) -0.005(2) -0.003(2)
C7 0.017(3) 0.010(3) 0.013(3) 0.000(2) -0.002(2) -0.003(2)
C8 0.018(3) 0.012(3) 0.012(3) 0.003(2) -0.002(2) -0.002(2)
C9 0.024(3) 0.011(3) 0.017(3) -0.001(2) 0.004(2) 0.000(2)
C10 0.026(3) 0.011(3) 0.018(3) -0.005(2) 0.003(2) 0.000(2)
C11 0.021(3) 0.017(3) 0.011(3) -0.002(2) -0.002(2) -0.008(2)
C12 0.027(3) 0.022(3) 0.024(3) -0.004(3) 0.003(3) 0.002(3)
C13 0.029(4) 0.031(4) 0.040(4) 0.003(3) 0.006(3) 0.006(3)
C14 0.015(3) 0.031(4) 0.026(3) 0.010(3) -0.003(3) -0.002(3)
C15 0.020(3) 0.025(3) 0.018(3) 0.000(3) 0.000(2) -0.006(3)
C16 0.017(3) 0.017(3) 0.016(3) -0.003(2) 0.001(2) -0.001(2)
C17 0.020(3) 0.018(3) 0.010(3) -0.003(2) -0.006(2) 0.001(2)
C18 0.022(3) 0.018(3) 0.013(3) -0.002(2) -0.004(2) 0.003(2)
C19 0.015(3) 0.014(3) 0.012(3) 0.002(2) -0.001(2) 0.004(2)
C20 0.019(3) 0.017(3) 0.016(3) -0.001(2) -0.001(2) 0.001(2)
C21 0.017(3) 0.015(3) 0.020(3) 0.001(2) -0.001(2) 0.000(2)
C22 0.022(3) 0.018(3) 0.020(3) 0.005(3) 0.001(3) 0.002(2)
C23 0.023(3) 0.020(3) 0.013(3) 0.000(2) -0.004(2) 0.000(2)
C24 0.022(3) 0.026(4) 0.029(4) 0.006(3) 0.004(3) -0.009(3)

loop_
_atom_type_symbol
_atom_type_description
_atom_type_scat_dispersion_real
_atom_type_scat_dispersion_imag
_atom_type_scat_source
C C 0.0033 0.0016 'International Tables Vol C Tables 4.2.6.8 and 6.1.1.4'
H H 0.0000 0.0000 'International Tables Vol C Tables 4.2.6.8 and 6.1.1.4'
Br Br -0.2901 2.4595 'International Tables Vol C Tables 4.2.6.8 and 6.1.1.4'
Cu Cu 0.3201 1.2651 'International Tables Vol C Tables 4.2.6.8 and 6.1.1.4'
N N 0.0061 0.0033 'International Tables Vol C Tables 4.2.6.8 and 6.1.1.4'

loop_
_geom_angle_atom_site_label_1
_geom_angle_atom_site_label_2
_geom_angle_atom_site_label_3
_geom_angle
C4 Cu1 C16 175.2(2)
C4 Cu1 N3 78.7(2)
C16 Cu1 N3 96.6(2)
C4 Cu1 N26 103.9(2)
C16 Cu1 N26 78.1(2)
N3 Cu1 N26 106.00(19)
C4 Cu1 Br1 91.81(16)
C16 Cu1 Br1 91.02(18)
N3 Cu1 Br1 134.31(13)
N26 Cu1 Br1 119.64(14)
Br2 Cu2 Br3 174.14(5)
C4 N1 C6 111.4(5)
C4 N1 C7 119.3(5)
C6 N1 C7 129.0(5)
C7 N3 C11 116.9(5)
C7 N3 Cu1 113.5(4)
C11 N3 Cu1 129.5(4)
C16 N4 C18 111.4(5)
C16 N4 C19 120.2(5)
C18 N4 C19 128.4(5)
C4 N5 C5 111.2(5)
C4 N5 C3 125.1(5)
C5 N5 C3 123.8(5)
C16 N6 C17 111.4(5)
C16 N6 C15 125.1(5)
C17 N6 C15 123.6(5)
C19 N26 C23 117.5(5)
C19 N26 Cu1 113.0(4)
C23 N26 Cu1 129.5(4)
C2 C1 H1A 120.0
C2 C1 H1B 120.0
H1A C1 H1B 120.0
C1 C2 C3 123.2(8)
C1 C2 H2 118.4
C3 C2 H2 118.4
N5 C3 C2 111.6(5)
N5 C3 H3A 109.3
C2 C3 H3A 109.3
N5 C3 H3B 109.3
C2 C3 H3B 109.3
H3A C3 H3B 108.0
N5 C4 N1 104.4(5)
N5 C4 Cu1 141.3(5)
N1 C4 Cu1 113.7(4)
C6 C5 N5 107.5(5)
C6 C5 H5 126.2
N5 C5 H5 126.2
C5 C6 N1 105.5(5)
C5 C6 H6 127.2
N1 C6 H6 127.2
N3 C7 C8 124.3(5)
N3 C7 N1 113.1(5)
C8 C7 N1 122.5(5)
C9 C8 C7 118.4(5)
C9 C8 H8 120.8
C7 C8 H8 120.8
C8 C9 C10 117.9(5)
C8 C9 C12 121.6(5)
C10 C9 C12 120.4(5)
C11 C10 C9 119.7(5)
C11 C10 H10 120.1
C9 C10 H10 120.1
N3 C11 C10 122.5(5)
N3 C11 H11 118.7
C10 C11 H11 118.7
C9 C12 H12A 109.5
C9 C12 H12B 109.5
H12A C12 H12B 109.5
C9 C12 H12C 109.5
H12A C12 H12C 109.5
H12B C12 H12C 109.5
C14 C13 H13A 120.0
C14 C13 H13B 120.0
H13A C13 H13B 120.0
C13 C14 C15 123.7(6)
C13 C14 H14 118.1
C15 C14 H14 118.1
N6 C15 C14 111.0(5)
N6 C15 H15A 109.4
C14 C15 H15A 109.4
N6 C15 H15B 109.4
C14 C15 H15B 109.4
H15A C15 H15B 108.0
N6 C16 N4 104.3(5)
N6 C16 Cu1 140.3(4)
N4 C16 Cu1 115.2(4)
C18 C17 N6 107.2(5)
C18 C17 H17 126.4
N6 C17 H17 126.4
C17 C18 N4 105.7(5)
C17 C18 H18 127.2
N4 C18 H18 127.2
N26 C19 C20 124.4(5)
N26 C19 N4 113.4(5)
C20 C19 N4 122.2(5)
C19 C20 C21 118.1(5)
C19 C20 H20 120.9
C21 C20 H20 120.9
C20 C21 C22 118.3(6)
C20 C21 C24 121.2(5)
C22 C21 C24 120.5(6)
C23 C22 C21 119.0(6)
C23 C22 H22 120.5
C21 C22 H22 120.5
N26 C23 C22 122.7(6)
N26 C23 H23 118.7
C22 C23 H23 118.7
C21 C24 H24A 109.5
C21 C24 H24B 109.5
H24A C24 H24B 109.5
C21 C24 H24C 109.5
H24A C24 H24C 109.5
H24B C24 H24C 109.5

loop_
_geom_bond_atom_site_label_1
_geom_bond_atom_site_label_2
_geom_bond_distance
Br1 Cu1 2.5058(10)
Br2 Cu2 2.1742(11)
Br3 Cu2 2.2016(10)
Cu1 C4 1.981(6)
Cu1 C16 1.983(6)
Cu1 N3 2.127(5)
Cu1 N26 2.193(5)
N1 C4 1.362(7)
N1 C6 1.393(7)
N1 C7 1.416(7)
N3 C7 1.334(7)
N3 C11 1.351(7)
N4 C16 1.362(7)
N4 C18 1.385(7)
N4 C19 1.421(7)
N5 C4 1.331(7)
N5 C5 1.392(7)
N5 C3 1.474(8)
N6 C16 1.334(8)
N6 C17 1.384(7)
N6 C15 1.477(8)
N26 C19 1.330(7)
N26 C23 1.346(8)
C1 C2 1.306(11)
C1 H1A 0.9500
C1 H1B 0.9500
C2 C3 1.508(10)
C2 H2 0.9500
C3 H3A 0.9900
C3 H3B 0.9900
C5 C6 1.335(9)
C5 H5 0.9500
C6 H6 0.9500
C7 C8 1.386(8)
C8 C9 1.382(8)
C8 H8 0.9500
C9 C10 1.397(8)
C9 C12 1.488(9)
C10 C11 1.379(9)
C10 H10 0.9500
C11 H11 0.9500
C12 H12A 0.9800
C12 H12B 0.9800
C12 H12C 0.9800
C13 C14 1.325(10)
C13 H13A 0.9500
C13 H13B 0.9500
C14 C15 1.497(9)
C14 H14 0.9500
C15 H15A 0.9900
C15 H15B 0.9900
C17 C18 1.345(9)
C17 H17 0.9500
C18 H18 0.9500
C19 C20 1.379(8)
C20 C21 1.392(8)
C20 H20 0.9500
C21 C22 1.398(8)
C21 C24 1.502(8)
C22 C23 1.383(9)
C22 H22 0.9500
C23 H23 0.9500
C24 H24A 0.9800
C24 H24B 0.9800
C24 H24C 0.9800
